data_4320338
loop_
_publ_author_name
'Jeremy C. Stephens'
'Masood A. Khan'
'Robert P. Houser'

_publ_section_title
;
 Copper(II) Acetate Complexes, [CuLm(OAc)2]n (L = HNPPh3), Stable in the
 Solid State Either as a Dimer (m = 1, n = 2) or a Monomer (m = 2, n = 1)
;
_journal_name_full 'Inorganic Chemistry'
_journal_page_first 5064
_journal_page_last 5065
_journal_paper_doi 10.1021/ic0155636
_journal_volume 40
_journal_year 2001
_chemical_formula_sum 'C44 H44 Cu2 N2 O8 P2'
_chemical_formula_weight 917.83
_chemical_name_systematic
; 
 ? 
;
_space_group_IT_number 2
_symmetry_cell_setting triclinic
_symmetry_space_group_name_Hall '-P 1'
_symmetry_space_group_name_H-M 'P -1'
_atom_sites_solution_hydrogens geom
_atom_sites_solution_primary direct
_atom_sites_solution_secondary difmap
_audit_creation_method SHELXL-97
_cell_angle_alpha 90.06(9)
_cell_angle_beta 104.59(11)
_cell_angle_gamma 104.45(10)
_cell_formula_units_Z 1
_cell_length_a 8.866(9)
_cell_length_b 9.685(10)
_cell_length_c 13.041(13)
_cell_measurement_reflns_used 46
_cell_measurement_temperature 173(2)
_cell_measurement_theta_max 20.55
_cell_measurement_theta_min 5.67
_cell_volume 1047(2)
_computing_cell_refinement 'Bruker XSCANS'
_computing_data_collection 'Bruker XSCANS'
_computing_data_reduction 'Bruker SHELXTL'
_computing_molecular_graphics 'Bruker SHELXTL'
_computing_publication_material 'Bruker SHELXTL'
_computing_structure_refinement 'SHELXL-97 (Sheldrick, 1997)'
_computing_structure_solution 'SHELXS-97 (Sheldrick, 1990)'
_diffrn_ambient_temperature 173(2)
_diffrn_measured_fraction_theta_full 0.993
_diffrn_measured_fraction_theta_max 0.993
_diffrn_measurement_device_type 'Bruker P4'
_diffrn_measurement_method '2\q/\w scans'
_diffrn_radiation_monochromator graphite
_diffrn_radiation_source 'fine-focus sealed tube'
_diffrn_radiation_type MoK\a
_diffrn_radiation_wavelength 0.71073
_diffrn_reflns_av_R_equivalents 0.0440
_diffrn_reflns_av_sigmaI/netI 0.0356
_diffrn_reflns_limit_h_max 5
_diffrn_reflns_limit_h_min -11
_diffrn_reflns_limit_k_max 12
_diffrn_reflns_limit_k_min -12
_diffrn_reflns_limit_l_max 16
_diffrn_reflns_limit_l_min -16
_diffrn_reflns_number 5089
_diffrn_reflns_theta_full 27.50
_diffrn_reflns_theta_max 27.50
_diffrn_reflns_theta_min 2.18
_diffrn_standards_decay_% 0.7
_diffrn_standards_interval_count 97
_diffrn_standards_number 3
_exptl_absorpt_coefficient_mu 1.147
_exptl_absorpt_correction_T_max 0.7045
_exptl_absorpt_correction_T_min 0.5142
_exptl_absorpt_correction_type empirical
_exptl_absorpt_process_details '(North, Phillips & Mathews, 1968)'
_exptl_crystal_colour green
_exptl_crystal_density_diffrn 1.456
_exptl_crystal_density_method 'not measured'
_exptl_crystal_description plate
_exptl_crystal_F_000 474
_exptl_crystal_size_max 0.58
_exptl_crystal_size_mid 0.54
_exptl_crystal_size_min 0.32
_refine_diff_density_max 1.042
_refine_diff_density_min -1.484
_refine_diff_density_rms 0.109
_refine_ls_extinction_method none
_refine_ls_goodness_of_fit_ref 1.030
_refine_ls_hydrogen_treatment constr
_refine_ls_matrix_type full
_refine_ls_number_parameters 264
_refine_ls_number_reflns 4779
_refine_ls_number_restraints 0
_refine_ls_restrained_S_all 1.030
_refine_ls_R_factor_all 0.0536
_refine_ls_R_factor_gt 0.0504
_refine_ls_shift/su_max 0.035
_refine_ls_shift/su_mean 0.001
_refine_ls_structure_factor_coef Fsqd
_refine_ls_weighting_details 'calc w=1/[\s^2^(Fo^2^)+(0.0944P)^2^+1.2171P] where P=(Fo^2^+2Fc^2^)/3'
_refine_ls_weighting_scheme calc
_refine_ls_wR_factor_gt 0.1379
_refine_ls_wR_factor_ref 0.1416
_reflns_number_gt 4437
_reflns_number_total 4779
_reflns_threshold_expression >2sigma(I)
_cod_data_source_file ic0155636_s2_2.cif
_cod_data_source_block bh047d
_cod_depositor_comments
;
The following automatic conversions were performed:

'_symmetry_cell_setting' value 'Triclinic' changed to 'triclinic'
according to the built-in table from CIF Core dictionary named
'cif_core.dic' version 2.4.1 from 2010-06-29.

Automatic conversion script
Id: cif_fix_values 1646 2011-03-28 12:23:43Z adriana 
;
_cod_original_cell_volume 1047.0(18)
_cod_database_code 4320338

loop_
_symmetry_equiv_pos_as_xyz
'x, y, z'
'-x, -y, -z'

loop_
_atom_site_label
_atom_site_type_symbol
_atom_site_fract_x
_atom_site_fract_y
_atom_site_fract_z
_atom_site_U_iso_or_equiv
_atom_site_adp_type
_atom_site_occupancy
_atom_site_symmetry_multiplicity
_atom_site_calc_flag
_atom_site_refinement_flags
_atom_site_disorder_assembly
_atom_site_disorder_group
Cu1 Cu 0.54100(3) 0.53436(3) 0.60407(2) 0.01854(8) Uani 1 1 d . . .
P1 P 0.74201(6) 0.73677(6) 0.83448(4) 0.01782(12) Uani 1 1 d . . .
O1 O 0.6392(2) 0.3749(2) 0.42941(15) 0.0344(4) Uani 1 1 d . . .
O2 O 0.7012(2) 0.4256(2) 0.60482(15) 0.0291(4) Uani 1 1 d . . .
O3 O 0.6145(2) 0.6444(2) 0.38292(15) 0.0310(4) Uani 1 1 d . . .
O4 O 0.6792(2) 0.70091(19) 0.55710(15) 0.0298(4) Uani 1 1 d . . .
N1 N 0.6221(2) 0.61029(19) 0.76682(13) 0.0151(3) Uani 1 1 d . . .
H1A H 0.5715 0.5513 0.8058 0.018 Uiso 1 1 calc R . .
C1 C 0.7721(3) 0.7076(2) 0.97393(18) 0.0212(4) Uani 1 1 d . . .
C2 C 0.9237(3) 0.7225(3) 1.0426(2) 0.0281(5) Uani 1 1 d . . .
H2A H 1.0170 0.7495 1.0165 0.034 Uiso 1 1 calc R . .
C3 C 0.9399(4) 0.6984(3) 1.1494(2) 0.0361(6) Uani 1 1 d . . .
H3A H 1.0441 0.7085 1.1959 0.043 Uiso 1 1 calc R . .
C4 C 0.8047(4) 0.6595(3) 1.1881(2) 0.0347(6) Uani 1 1 d . . .
H4A H 0.8162 0.6445 1.2614 0.042 Uiso 1 1 calc R . .
C5 C 0.6537(4) 0.6427(3) 1.1205(2) 0.0348(6) Uani 1 1 d . . .
H5A H 0.5609 0.6147 1.1471 0.042 Uiso 1 1 calc R . .
C6 C 0.6362(3) 0.6664(3) 1.0138(2) 0.0284(5) Uani 1 1 d . . .
H6A H 0.5316 0.6545 0.9676 0.034 Uiso 1 1 calc R . .
C7 C 0.6830(3) 0.9023(2) 0.81682(19) 0.0223(5) Uani 1 1 d . . .
C8 C 0.6430(3) 0.9463(3) 0.7135(2) 0.0285(5) Uani 1 1 d . . .
H8A H 0.6435 0.8878 0.6552 0.034 Uiso 1 1 calc R . .
C9 C 0.6027(3) 1.0750(3) 0.6962(2) 0.0349(6) Uani 1 1 d . . .
H9A H 0.5764 1.1049 0.6260 0.042 Uiso 1 1 calc R . .
C10 C 0.6006(4) 1.1601(3) 0.7806(3) 0.0382(7) Uani 1 1 d . . .
H10A H 0.5730 1.2485 0.7684 0.046 Uiso 1 1 calc R . .
C11 C 0.6386(4) 1.1169(3) 0.8827(3) 0.0364(6) Uani 1 1 d . . .
H11A H 0.6362 1.1755 0.9404 0.044 Uiso 1 1 calc R . .
C12 C 0.6804(3) 0.9880(3) 0.9016(2) 0.0285(5) Uani 1 1 d . . .
H12A H 0.7070 0.9589 0.9720 0.034 Uiso 1 1 calc R . .
C13 C 0.9354(3) 0.7729(2) 0.80687(17) 0.0202(4) Uani 1 1 d . . .
C14 C 0.9868(3) 0.6612(3) 0.7725(2) 0.0301(5) Uani 1 1 d . . .
H14A H 0.9195 0.5665 0.7632 0.036 Uiso 1 1 calc R . .
C15 C 1.1363(4) 0.6887(3) 0.7518(3) 0.0392(7) Uani 1 1 d . . .
H15A H 1.1709 0.6126 0.7272 0.047 Uiso 1 1 calc R . .
C16 C 1.2361(3) 0.8254(3) 0.7665(2) 0.0360(6) Uani 1 1 d . . .
H16A H 1.3393 0.8429 0.7527 0.043 Uiso 1 1 calc R . .
C17 C 1.1859(3) 0.9365(3) 0.8011(2) 0.0340(6) Uani 1 1 d . . .
H17A H 1.2546 1.0307 0.8115 0.041 Uiso 1 1 calc R . .
C18 C 1.0360(3) 0.9110(3) 0.8207(2) 0.0277(5) Uani 1 1 d . . .
H18A H 1.0012 0.9880 0.8437 0.033 Uiso 1 1 calc R . .
C19 C 0.7227(3) 0.3739(3) 0.5235(2) 0.0242(5) Uani 1 1 d . . .
C20 C 0.8607(4) 0.3056(4) 0.5377(3) 0.0389(6) Uani 1 1 d . . .
H20A H 0.8454 0.2445 0.4740 0.058 Uiso 1 1 calc R . .
H20B H 0.8647 0.2477 0.5994 0.058 Uiso 1 1 calc R . .
H20C H 0.9622 0.3801 0.5489 0.058 Uiso 1 1 calc R . .
C21 C 0.6909(3) 0.7249(2) 0.46417(19) 0.0216(4) Uani 1 1 d . . .
C22 C 0.8058(3) 0.8632(3) 0.4508(2) 0.0339(6) Uani 1 1 d . . .
H22A H 0.8837 0.8988 0.5191 0.051 Uiso 1 1 calc R . .
H22B H 0.7451 0.9339 0.4259 0.051 Uiso 1 1 calc R . .
H22C H 0.8632 0.8469 0.3988 0.051 Uiso 1 1 calc R . .

loop_
_atom_site_aniso_label
_atom_site_aniso_U_11
_atom_site_aniso_U_22
_atom_site_aniso_U_33
_atom_site_aniso_U_23
_atom_site_aniso_U_13
_atom_site_aniso_U_12
Cu1 0.01898(14) 0.01837(14) 0.01482(13) -0.00109(10) 0.00113(10) 0.00189(10)
P1 0.0164(2) 0.0168(2) 0.0160(3) -0.0010(2) 0.0004(2) 0.0004(2)
O1 0.0332(9) 0.0474(11) 0.0246(9) -0.0047(8) -0.0002(7) 0.0217(8)
O2 0.0290(9) 0.0331(9) 0.0245(9) -0.0018(7) 0.0005(7) 0.0134(7)
O3 0.0327(9) 0.0286(9) 0.0239(9) -0.0012(7) 0.0058(7) -0.0045(7)
O4 0.0368(10) 0.0223(8) 0.0221(8) -0.0026(7) 0.0059(7) -0.0057(7)
N1 0.0173(8) 0.0153(8) 0.0067(7) -0.0039(6) -0.0001(6) -0.0035(6)
C1 0.0226(10) 0.0170(9) 0.0194(10) -0.0005(8) 0.0026(8) -0.0001(8)
C2 0.0258(11) 0.0303(12) 0.0218(11) 0.0022(9) 0.0002(9) 0.0020(9)
C3 0.0403(15) 0.0398(15) 0.0211(12) 0.0023(11) -0.0013(11) 0.0067(12)
C4 0.0531(16) 0.0288(12) 0.0203(11) 0.0012(9) 0.0085(11) 0.0081(11)
C5 0.0432(14) 0.0318(13) 0.0310(13) 0.0016(10) 0.0181(11) 0.0043(11)
C6 0.0273(11) 0.0307(12) 0.0241(12) -0.0009(9) 0.0077(9) 0.0011(9)
C7 0.0172(9) 0.0213(10) 0.0253(11) 0.0002(8) 0.0010(8) 0.0039(8)
C8 0.0294(12) 0.0288(12) 0.0279(12) 0.0045(9) 0.0078(10) 0.0082(10)
C9 0.0324(13) 0.0376(14) 0.0386(15) 0.0154(11) 0.0104(11) 0.0148(11)
C10 0.0371(13) 0.0297(13) 0.0529(18) 0.0084(12) 0.0113(13) 0.0181(11)
C11 0.0380(14) 0.0311(13) 0.0417(16) -0.0028(11) 0.0066(12) 0.0158(11)
C12 0.0269(11) 0.0283(12) 0.0281(12) -0.0041(10) 0.0009(9) 0.0093(9)
C13 0.0192(10) 0.0223(10) 0.0160(10) 0.0010(8) 0.0019(8) 0.0027(8)
C14 0.0277(12) 0.0240(11) 0.0378(14) -0.0002(10) 0.0064(10) 0.0075(9)
C15 0.0332(13) 0.0395(15) 0.0500(17) 0.0004(13) 0.0135(12) 0.0158(11)
C16 0.0214(11) 0.0491(16) 0.0376(14) 0.0063(12) 0.0098(10) 0.0073(11)
C17 0.0235(12) 0.0344(13) 0.0369(14) 0.0025(11) 0.0068(10) -0.0047(10)
C18 0.0275(11) 0.0228(11) 0.0294(12) -0.0026(9) 0.0077(10) 0.0002(9)
C19 0.0216(10) 0.0240(11) 0.0252(11) 0.0021(9) 0.0019(9) 0.0065(8)
C20 0.0355(13) 0.0511(16) 0.0364(15) 0.0070(12) 0.0065(11) 0.0256(12)
C21 0.0196(10) 0.0202(10) 0.0244(11) 0.0037(8) 0.0073(8) 0.0021(8)
C22 0.0342(13) 0.0209(11) 0.0432(15) 0.0029(10) 0.0145(11) -0.0036(10)

loop_
_atom_type_symbol
_atom_type_description
_atom_type_scat_dispersion_real
_atom_type_scat_dispersion_imag
_atom_type_scat_source
C C 0.0033 0.0016 'International Tables Vol C Tables 4.2.6.8 and 6.1.1.4'
H H 0.0000 0.0000 'International Tables Vol C Tables 4.2.6.8 and 6.1.1.4'
N N 0.0061 0.0033 'International Tables Vol C Tables 4.2.6.8 and 6.1.1.4'
O O 0.0106 0.0060 'International Tables Vol C Tables 4.2.6.8 and 6.1.1.4'
P P 0.1023 0.0942 'International Tables Vol C Tables 4.2.6.8 and 6.1.1.4'
Cu Cu 0.3201 1.2651 'International Tables Vol C Tables 4.2.6.8 and 6.1.1.4'

loop_
_geom_angle_atom_site_label_1
_geom_angle_atom_site_label_2
_geom_angle_atom_site_label_3
_geom_angle
_geom_angle_site_symmetry_1
_geom_angle_site_symmetry_3
_geom_angle_publ_flag
O3 Cu1 O1 87.98(13) 2_666 2_666 ?
O3 Cu1 O2 89.09(12) 2_666 . ?
O1 Cu1 O2 167.26(8) 2_666 . ?
O3 Cu1 O4 167.26(8) 2_666 . ?
O1 Cu1 O4 90.15(13) 2_666 . ?
O2 Cu1 O4 89.98(12) . . ?
O3 Cu1 N1 98.69(14) 2_666 . ?
O1 Cu1 N1 94.97(12) 2_666 . ?
O2 Cu1 N1 97.73(12) . . ?
O4 Cu1 N1 94.02(13) . . ?
O3 Cu1 Cu1 87.43(13) 2_666 2_666 ?
O1 Cu1 Cu1 84.68(11) 2_666 2_666 ?
O2 Cu1 Cu1 82.80(11) . 2_666 ?
O4 Cu1 Cu1 79.85(12) . 2_666 ?
N1 Cu1 Cu1 173.86(12) . 2_666 ?
N1 P1 C13 112.43(14) . . ?
N1 P1 C1 111.24(14) . . ?
C13 P1 C1 107.31(15) . . ?
N1 P1 C7 114.17(14) . . ?
C13 P1 C7 105.07(14) . . ?
C1 P1 C7 106.10(14) . . ?
C19 O1 Cu1 122.05(19) . 2_666 ?
C19 O2 Cu1 124.56(18) . . ?
C21 O3 Cu1 119.34(19) . 2_666 ?
C21 O4 Cu1 127.96(18) . . ?
P1 N1 Cu1 138.05(13) . . ?
C2 C1 C6 118.9(2) . . ?
C2 C1 P1 122.8(2) . . ?
C6 C1 P1 118.3(2) . . ?
C1 C2 C3 120.4(3) . . ?
C4 C3 C2 120.2(3) . . ?
C5 C4 C3 120.0(3) . . ?
C4 C5 C6 120.3(3) . . ?
C5 C6 C1 120.3(3) . . ?
C12 C7 C8 119.6(2) . . ?
C12 C7 P1 122.5(2) . . ?
C8 C7 P1 117.9(2) . . ?
C9 C8 C7 120.1(3) . . ?
C10 C9 C8 120.2(3) . . ?
C11 C10 C9 120.1(3) . . ?
C10 C11 C12 120.5(3) . . ?
C7 C12 C11 119.6(3) . . ?
C14 C13 C18 119.5(2) . . ?
C14 C13 P1 119.4(2) . . ?
C18 C13 P1 121.1(2) . . ?
C15 C14 C13 119.5(3) . . ?
C16 C15 C14 120.8(3) . . ?
C15 C16 C17 119.9(3) . . ?
C16 C17 C18 120.0(3) . . ?
C17 C18 C13 120.3(3) . . ?
O2 C19 O1 125.7(2) . . ?
O2 C19 C20 117.6(2) . . ?
O1 C19 C20 116.7(3) . . ?
O3 C21 O4 125.4(2) . . ?
O3 C21 C22 117.9(2) . . ?
O4 C21 C22 116.7(2) . . ?

loop_
_geom_bond_atom_site_label_1
_geom_bond_atom_site_label_2
_geom_bond_distance
_geom_bond_site_symmetry_2
_geom_bond_publ_flag
Cu1 O3 1.963(3) 2_666 ?
Cu1 O1 1.966(3) 2_666 ?
Cu1 O2 1.966(3) . ?
Cu1 O4 1.968(3) . ?
Cu1 N1 2.128(3) . ?
Cu1 Cu1 2.664(3) 2_666 ?
P1 N1 1.511(3) . ?
P1 C13 1.790(3) . ?
P1 C1 1.803(3) . ?
P1 C7 1.805(3) . ?
O1 C19 1.264(3) . ?
O1 Cu1 1.966(3) 2_666 ?
O2 C19 1.250(3) . ?
O3 C21 1.250(4) . ?
O3 Cu1 1.963(3) 2_666 ?
O4 C21 1.259(3) . ?
C1 C2 1.388(4) . ?
C1 C6 1.399(4) . ?
C2 C3 1.390(4) . ?
C3 C4 1.383(5) . ?
C4 C5 1.376(5) . ?
C5 C6 1.387(4) . ?
C7 C12 1.390(4) . ?
C7 C8 1.400(4) . ?
C8 C9 1.383(4) . ?
C9 C10 1.382(5) . ?
C10 C11 1.380(5) . ?
C11 C12 1.394(4) . ?
C13 C14 1.388(4) . ?
C13 C18 1.393(4) . ?
C14 C15 1.380(4) . ?
C15 C16 1.379(5) . ?
C16 C17 1.379(5) . ?
C17 C18 1.378(4) . ?
C19 C20 1.503(4) . ?
C21 C22 1.507(4) . ?

loop_
_geom_torsion_atom_site_label_1
_geom_torsion_atom_site_label_2
_geom_torsion_atom_site_label_3
_geom_torsion_atom_site_label_4
_geom_torsion
_geom_torsion_site_symmetry_1
_geom_torsion_site_symmetry_2
_geom_torsion_site_symmetry_3
_geom_torsion_site_symmetry_4
_geom_torsion_publ_flag
O3 Cu1 O2 C19 91.9(2) 2_666 . . . ?
O1 Cu1 O2 C19 15.2(5) 2_666 . . . ?
O4 Cu1 O2 C19 -75.4(2) . . . . ?
N1 Cu1 O2 C19 -169.4(2) . . . . ?
Cu1 Cu1 O2 C19 4.4(2) 2_666 . . . ?
O3 Cu1 O4 C21 -3.6(5) 2_666 . . . ?
O1 Cu1 O4 C21 -85.1(3) 2_666 . . . ?
O2 Cu1 O4 C21 82.2(2) . . . . ?
N1 Cu1 O4 C21 179.9(2) . . . . ?
Cu1 Cu1 O4 C21 -0.5(2) 2_666 . . . ?
C13 P1 N1 Cu1 -47.7(2) . . . . ?
C1 P1 N1 Cu1 -168.09(16) . . . . ?
C7 P1 N1 Cu1 71.9(2) . . . . ?
O3 Cu1 N1 P1 178.72(17) 2_666 . . . ?
O1 Cu1 N1 P1 -92.6(2) 2_666 . . . ?
O2 Cu1 N1 P1 88.5(2) . . . . ?
O4 Cu1 N1 P1 -2.07(18) . . . . ?
N1 P1 C1 C2 127.3(2) . . . . ?
C13 P1 C1 C2 3.9(2) . . . . ?
C7 P1 C1 C2 -108.0(2) . . . . ?
N1 P1 C1 C6 -51.9(2) . . . . ?
C13 P1 C1 C6 -175.21(19) . . . . ?
C7 P1 C1 C6 72.9(2) . . . . ?
C6 C1 C2 C3 -0.7(4) . . . . ?
P1 C1 C2 C3 -179.8(2) . . . . ?
C1 C2 C3 C4 -0.2(4) . . . . ?
C2 C3 C4 C5 1.0(4) . . . . ?
C3 C4 C5 C6 -0.9(4) . . . . ?
C4 C5 C6 C1 0.0(4) . . . . ?
C2 C1 C6 C5 0.8(4) . . . . ?
P1 C1 C6 C5 179.9(5) . . . . ?
N1 P1 C7 C12 128.2(2) . . . . ?
C13 P1 C7 C12 -108.2(2) . . . . ?
C1 P1 C7 C12 5.3(2) . . . . ?
N1 P1 C7 C8 -53.6(2) . . . . ?
C13 P1 C7 C8 70.1(2) . . . . ?
C1 P1 C7 C8 -176.46(19) . . . . ?
C12 C7 C8 C9 0.6(4) . . . . ?
P1 C7 C8 C9 -177.6(2) . . . . ?
C7 C8 C9 C10 -0.5(4) . . . . ?
C8 C9 C10 C11 -0.1(4) . . . . ?
C9 C10 C11 C12 0.5(5) . . . . ?
C8 C7 C12 C11 -0.2(4) . . . . ?
P1 C7 C12 C11 178.0(2) . . . . ?
C10 C11 C12 C7 -0.3(4) . . . . ?
N1 P1 C13 C14 -30.0(2) . . . . ?
C1 P1 C13 C14 92.6(2) . . . . ?
C7 P1 C13 C14 -154.7(2) . . . . ?
N1 P1 C13 C18 150.8(2) . . . . ?
C1 P1 C13 C18 -86.5(2) . . . . ?
C7 P1 C13 C18 26.1(2) . . . . ?
C18 C13 C14 C15 -0.4(4) . . . . ?
P1 C13 C14 C15 -179.6(2) . . . . ?
C13 C14 C15 C16 1.0(5) . . . . ?
C14 C15 C16 C17 -0.7(5) . . . . ?
C15 C16 C17 C18 -0.2(5) . . . . ?
C16 C17 C18 C13 0.8(4) . . . . ?
C14 C13 C18 C17 -0.5(4) . . . . ?
P1 C13 C18 C17 178.7(2) . . . . ?
Cu1 O2 C19 O1 -4.9(4) . . . . ?
Cu1 O2 C19 C20 174.41(19) . . . . ?
Cu1 O1 C19 O2 1.5(4) 2_666 . . . ?
Cu1 O1 C19 C20 -177.87(19) 2_666 . . . ?
Cu1 O3 C21 O4 1.1(4) 2_666 . . . ?
Cu1 O3 C21 C22 -178.28(18) 2_666 . . . ?
Cu1 O4 C21 O3 -0.2(4) . . . . ?
Cu1 O4 C21 C22 179.22(18) . . . . ?
